data_7718243
loop_
_publ_author_name
'Nicasio, Antonio I.'
'Somerville, Rosie J.'
'Sahag&#xfa;n, Pablo'
'Soto, Enrique'
'L&#xf3;pez-Serrano, Joaqu&#xed;n'
'Campos, Jes&#xfa;s'

_publ_section_title
;
 Carbon-carbon bond formation and cleavage at redox active
 bis(pyridylimino)isoindole (BPI) germylene compounds.
;
_journal_issue 7
_journal_name_full 'Dalton transactions (Cambridge, England : 2003)'
_journal_page_first 3039
_journal_page_last 3046
_journal_paper_doi 10.1039/d4dt03489a
_journal_volume 54
_journal_year 2025
_chemical_formula_sum 'C22 H20 Cl Ge N5'
_chemical_formula_weight 462.47
_space_group_crystal_system triclinic
_space_group_IT_number 2
_space_group_name_Hall '-P 1'
_space_group_name_H-M_alt 'P -1'
_atom_sites_solution_hydrogens geom
_audit_creation_method SHELXL-2014/7
_audit_update_record
;
2024-11-15 deposited with the CCDC.	2025-01-03 downloaded from the CCDC.
;
_cell_angle_alpha 73.962(2)
_cell_angle_beta 73.7630(10)
_cell_angle_gamma 78.4580(10)
_cell_formula_units_Z 2
_cell_length_a 7.9741(3)
_cell_length_b 10.8973(5)
_cell_length_c 12.7245(5)
_cell_measurement_reflns_used 9916
_cell_measurement_temperature 193(2)
_cell_measurement_theta_max 28.64
_cell_measurement_theta_min 2.82
_cell_volume 1011.21(7)
_computing_cell_refinement 'Bruker APEX3'
_computing_data_collection 'Bruker APEX3'
_computing_data_reduction 'Bruker APEX3'
_computing_structure_refinement 'SHELXL-2014/7 (Sheldrick, 2014)'
_computing_structure_solution 'SHELXT 2014/5 (Sheldrick, 2014)'
_diffrn_ambient_temperature 193(2)
_diffrn_measured_fraction_theta_full 0.996
_diffrn_measured_fraction_theta_max 0.997
_diffrn_measurement_device_type 'Bruker D8Quest'
_diffrn_measurement_method '\f and \w scans'
_diffrn_radiation_type MoK\a
_diffrn_radiation_wavelength 0.71073
_diffrn_reflns_av_R_equivalents 0.0510
_diffrn_reflns_av_unetI/netI 0.0289
_diffrn_reflns_Laue_measured_fraction_full 0.996
_diffrn_reflns_Laue_measured_fraction_max 0.997
_diffrn_reflns_limit_h_max 9
_diffrn_reflns_limit_h_min -10
_diffrn_reflns_limit_k_max 14
_diffrn_reflns_limit_k_min -14
_diffrn_reflns_limit_l_max 17
_diffrn_reflns_limit_l_min -17
_diffrn_reflns_number 36358
_diffrn_reflns_point_group_measured_fraction_full 0.996
_diffrn_reflns_point_group_measured_fraction_max 0.997
_diffrn_reflns_theta_full 25.242
_diffrn_reflns_theta_max 28.736
_diffrn_reflns_theta_min 2.820
_diffrn_source 'IuS 3.0 Microfocus Source'
_exptl_absorpt_coefficient_mu 1.666
_exptl_absorpt_correction_T_max 0.7458
_exptl_absorpt_correction_T_min 0.6646
_exptl_absorpt_correction_type multi-scan
_exptl_absorpt_process_details ' Apex3 v2016.9-0 (Bruker, 2016)'
_exptl_crystal_colour yellow
_exptl_crystal_density_diffrn 1.519
_exptl_crystal_description block
_exptl_crystal_F_000 472
_exptl_crystal_size_max 0.20
_exptl_crystal_size_mid 0.20
_exptl_crystal_size_min 0.18
_refine_diff_density_max 0.915
_refine_diff_density_min -0.626
_refine_diff_density_rms 0.078
_refine_ls_extinction_method none
_refine_ls_goodness_of_fit_ref 1.141
_refine_ls_hydrogen_treatment constr
_refine_ls_matrix_type full
_refine_ls_number_parameters 264
_refine_ls_number_reflns 5222
_refine_ls_number_restraints 0
_refine_ls_restrained_S_all 1.141
_refine_ls_R_factor_all 0.0585
_refine_ls_R_factor_gt 0.0367
_refine_ls_shift/su_max 0.000
_refine_ls_shift/su_mean 0.000
_refine_ls_structure_factor_coef Fsqd
_refine_ls_weighting_details 'w=1/[\s^2^(Fo^2^)+(0.0519P)^2^+0.7452P] where P=(Fo^2^+2Fc^2^)/3'
_refine_ls_weighting_scheme calc
_refine_ls_wR_factor_gt 0.0905
_refine_ls_wR_factor_ref 0.1117
_reflns_Friedel_coverage 0.000
_reflns_number_gt 4186
_reflns_number_total 5222
_reflns_threshold_expression 'I > 2\s(I)'
_cod_data_source_file d4dt03489a3.cif
_cod_data_source_block jcm11621a
_cod_database_code 7718243
_shelx_shelxl_version_number 2014/7
_shelx_space_group_comment
;
The symmetry employed for this shelxl refinement is uniquely defined
by the following loop, which should always be used as a source of
symmetry information in preference to the above space-group names.
They are only intended as comments.
;

loop_
_space_group_symop_operation_xyz
'x, y, z'
'-x, -y, -z'

loop_
_atom_site_label
_atom_site_type_symbol
_atom_site_fract_x
_atom_site_fract_y
_atom_site_fract_z
_atom_site_U_iso_or_equiv
_atom_site_adp_type
_atom_site_occupancy
_atom_site_site_symmetry_order
_atom_site_calc_flag
_atom_site_refinement_flags_posn
_atom_site_refinement_flags_adp
_atom_site_refinement_flags_occupancy
_atom_site_disorder_assembly
_atom_site_disorder_group
Ge1 Ge 0.54652(3) 0.63347(2) 0.26674(2) 0.02892(9) Uani 1 1 d . . . . .
Cl1 Cl 0.38929(9) 0.66506(6) 0.13006(5) 0.03677(15) Uani 1 1 d . . . . .
C1 C 0.6628(3) 0.3442(3) 0.2463(2) 0.0329(5) Uani 1 1 d . . . . .
C2 C 0.7085(4) 0.2131(3) 0.2843(3) 0.0405(6) Uani 1 1 d . . . . .
H2 H 0.7906 0.1653 0.2353 0.049 Uiso 1 1 calc R U . . .
C3 C 0.6349(4) 0.1513(3) 0.3938(3) 0.0417(6) Uani 1 1 d . . . . .
H3 H 0.6677 0.0617 0.4209 0.050 Uiso 1 1 calc R U . . .
C4 C 0.5138(4) 0.2217(2) 0.4622(2) 0.0350(6) Uani 1 1 d . . . . .
H4 H 0.4609 0.1812 0.5373 0.042 Uiso 1 1 calc R U . . .
C5 C 0.4689(3) 0.3537(2) 0.4204(2) 0.0284(5) Uani 1 1 d . . . . .
C6 C 0.2769(3) 0.5357(2) 0.4748(2) 0.0266(5) Uani 1 1 d . . . . .
C7 C 0.1206(3) 0.5823(2) 0.5548(2) 0.0293(5) Uani 1 1 d . . . . .
C8 C 0.0196(4) 0.5179(3) 0.6547(2) 0.0348(5) Uani 1 1 d . . . . .
H8 H 0.0480 0.4282 0.6839 0.042 Uiso 1 1 calc R U . . .
C9 C -0.1250(4) 0.5894(3) 0.7104(2) 0.0384(6) Uani 1 1 d . . . . .
H9 H -0.1968 0.5482 0.7793 0.046 Uiso 1 1 calc R U . . .
C10 C -0.1660(4) 0.7206(3) 0.6668(3) 0.0402(6) Uani 1 1 d . . . . .
H10 H -0.2663 0.7671 0.7063 0.048 Uiso 1 1 calc R U . . .
C11 C -0.0640(3) 0.7853(3) 0.5672(2) 0.0368(6) Uani 1 1 d . . . . .
H11 H -0.0914 0.8751 0.5382 0.044 Uiso 1 1 calc R U . . .
C12 C 0.0798(3) 0.7129(2) 0.5119(2) 0.0308(5) Uani 1 1 d . . . . .
C13 C 0.2132(3) 0.7506(2) 0.4068(2) 0.0285(5) Uani 1 1 d . . . . .
C14 C 0.3310(3) 0.9211(2) 0.2587(2) 0.0299(5) Uani 1 1 d . . . . .
C15 C 0.2793(4) 1.0418(2) 0.1938(2) 0.0359(6) Uani 1 1 d . . . . .
H15 H 0.1593 1.0793 0.2080 0.043 Uiso 1 1 calc R U . . .
C16 C 0.4030(4) 1.1057(3) 0.1096(2) 0.0386(6) Uani 1 1 d . . . . .
H16 H 0.3697 1.1877 0.0648 0.046 Uiso 1 1 calc R U . . .
C17 C 0.5768(4) 1.0493(3) 0.0906(2) 0.0371(6) Uani 1 1 d . . . . .
H17 H 0.6651 1.0937 0.0345 0.044 Uiso 1 1 calc R U . . .
C18 C 0.6205(4) 0.9279(3) 0.1539(2) 0.0347(5) Uani 1 1 d . . . . .
C19 C 0.7393(4) 0.4157(3) 0.1283(3) 0.0466(7) Uani 1 1 d . . . . .
H19A H 0.7790 0.4944 0.1324 0.056 Uiso 1 1 calc R U . . .
H19B H 0.6443 0.4437 0.0872 0.056 Uiso 1 1 calc R U . . .
C20 C 0.8929(4) 0.3411(3) 0.0598(3) 0.0491(8) Uani 1 1 d . . . . .
H20A H 0.9901 0.3156 0.0977 0.074 Uiso 1 1 calc R U . . .
H20B H 0.9324 0.3958 -0.0154 0.074 Uiso 1 1 calc R U . . .
H20C H 0.8550 0.2641 0.0530 0.074 Uiso 1 1 calc R U . . .
C21 C 0.8085(4) 0.8629(3) 0.1329(3) 0.0470(7) Uani 1 1 d . . . . .
H21A H 0.8112 0.7767 0.1204 0.056 Uiso 1 1 calc R U . . .
H21B H 0.8787 0.9140 0.0635 0.056 Uiso 1 1 calc R U . . .
C22 C 0.8921(5) 0.8480(4) 0.2292(4) 0.0610(10) Uani 1 1 d . . . . .
H22A H 0.8910 0.9331 0.2414 0.092 Uiso 1 1 calc R U . . .
H22B H 1.0140 0.8063 0.2110 0.092 Uiso 1 1 calc R U . . .
H22C H 0.8255 0.7950 0.2976 0.092 Uiso 1 1 calc R U . . .
N1 N 0.5433(3) 0.4142(2) 0.31437(18) 0.0285(4) Uani 1 1 d . . . . .
N2 N 0.3388(3) 0.4148(2) 0.49396(18) 0.0289(4) Uani 1 1 d . . . . .
N3 N 0.3300(3) 0.6402(2) 0.38708(17) 0.0277(4) Uani 1 1 d . . . . .
N4 N 0.2056(3) 0.8688(2) 0.35049(19) 0.0322(5) Uani 1 1 d . . . . .
N5 N 0.4995(3) 0.8634(2) 0.23717(19) 0.0328(5) Uani 1 1 d . . . . .

loop_
_atom_site_aniso_label
_atom_site_aniso_U_11
_atom_site_aniso_U_22
_atom_site_aniso_U_33
_atom_site_aniso_U_23
_atom_site_aniso_U_13
_atom_site_aniso_U_12
Ge1 0.02677(14) 0.02652(14) 0.03177(15) -0.00546(10) -0.00576(10) -0.00335(9)
Cl1 0.0447(4) 0.0342(3) 0.0318(3) -0.0015(2) -0.0141(3) -0.0077(3)
C1 0.0313(12) 0.0330(13) 0.0365(14) -0.0134(11) -0.0085(10) -0.0009(10)
C2 0.0431(15) 0.0315(13) 0.0456(16) -0.0148(12) -0.0089(12) 0.0037(11)
C3 0.0505(17) 0.0246(12) 0.0491(17) -0.0092(12) -0.0144(13) 0.0012(11)
C4 0.0420(14) 0.0242(12) 0.0385(14) -0.0032(10) -0.0131(11) -0.0045(10)
C5 0.0299(12) 0.0251(11) 0.0321(12) -0.0062(10) -0.0109(10) -0.0040(9)
C6 0.0275(11) 0.0272(11) 0.0260(11) -0.0042(9) -0.0083(9) -0.0062(9)
C7 0.0274(11) 0.0320(12) 0.0300(12) -0.0091(10) -0.0054(9) -0.0067(9)
C8 0.0355(13) 0.0362(14) 0.0326(13) -0.0058(11) -0.0070(10) -0.0094(11)
C9 0.0345(13) 0.0501(17) 0.0329(14) -0.0133(12) -0.0014(11) -0.0149(12)
C10 0.0290(13) 0.0499(17) 0.0448(16) -0.0235(13) -0.0006(11) -0.0064(11)
C11 0.0313(13) 0.0356(14) 0.0449(16) -0.0157(12) -0.0062(11) -0.0030(10)
C12 0.0281(11) 0.0301(12) 0.0360(13) -0.0106(10) -0.0071(10) -0.0051(9)
C13 0.0248(11) 0.0281(12) 0.0334(13) -0.0095(10) -0.0075(9) -0.0014(9)
C14 0.0334(12) 0.0234(11) 0.0339(13) -0.0080(10) -0.0100(10) -0.0012(9)
C15 0.0386(14) 0.0264(12) 0.0425(15) -0.0075(11) -0.0128(11) -0.0001(10)
C16 0.0525(17) 0.0271(13) 0.0343(14) -0.0038(11) -0.0111(12) -0.0046(11)
C17 0.0419(14) 0.0324(13) 0.0354(14) -0.0068(11) -0.0044(11) -0.0101(11)
C18 0.0337(13) 0.0316(13) 0.0381(14) -0.0079(11) -0.0059(11) -0.0068(10)
C19 0.0499(17) 0.0409(16) 0.0385(16) -0.0103(13) 0.0017(13) 0.0014(13)
C20 0.0462(17) 0.0474(17) 0.0483(18) -0.0196(14) 0.0023(14) -0.0014(14)
C21 0.0365(15) 0.0361(15) 0.061(2) -0.0071(14) -0.0014(13) -0.0079(12)
C22 0.0476(18) 0.049(2) 0.092(3) -0.0207(19) -0.0278(19) 0.0016(15)
N1 0.0302(10) 0.0257(10) 0.0306(10) -0.0069(8) -0.0092(8) -0.0029(8)
N2 0.0310(10) 0.0254(10) 0.0301(10) -0.0055(8) -0.0080(8) -0.0041(8)
N3 0.0286(10) 0.0251(10) 0.0278(10) -0.0054(8) -0.0061(8) -0.0021(8)
N4 0.0305(10) 0.0266(10) 0.0378(12) -0.0074(9) -0.0079(9) -0.0003(8)
N5 0.0341(11) 0.0265(10) 0.0363(12) -0.0049(9) -0.0088(9) -0.0036(8)

loop_
_atom_type_symbol
_atom_type_description
_atom_type_scat_dispersion_real
_atom_type_scat_dispersion_imag
_atom_type_scat_source
C C 0.0033 0.0016 'International Tables Vol C Tables 4.2.6.8 and 6.1.1.4'
H H 0.0000 0.0000 'International Tables Vol C Tables 4.2.6.8 and 6.1.1.4'
N N 0.0061 0.0033 'International Tables Vol C Tables 4.2.6.8 and 6.1.1.4'
Cl Cl 0.1484 0.1585 'International Tables Vol C Tables 4.2.6.8 and 6.1.1.4'
Ge Ge 0.1547 1.8001 'International Tables Vol C Tables 4.2.6.8 and 6.1.1.4'

loop_
_geom_angle_atom_site_label_1
_geom_angle_atom_site_label_2
_geom_angle_atom_site_label_3
_geom_angle
_geom_angle_site_symmetry_1
_geom_angle_site_symmetry_3
_geom_angle_publ_flag
N3 Ge1 N1 85.94(8) . . ?
N3 Ge1 Cl1 92.46(6) . . ?
N1 Ge1 Cl1 92.58(5) . . ?
N3 Ge1 N5 84.43(8) . . ?
N1 Ge1 N5 170.16(8) . . ?
Cl1 Ge1 N5 85.82(6) . . ?
N1 C1 C2 121.0(3) . . ?
N1 C1 C19 116.8(2) . . ?
C2 C1 C19 122.2(2) . . ?
C1 C2 C3 120.1(3) . . ?
C1 C2 H2 119.9 . . ?
C3 C2 H2 119.9 . . ?
C4 C3 C2 118.9(3) . . ?
C4 C3 H3 120.6 . . ?
C2 C3 H3 120.6 . . ?
C3 C4 C5 119.4(3) . . ?
C3 C4 H4 120.3 . . ?
C5 C4 H4 120.3 . . ?
N1 C5 N2 123.3(2) . . ?
N1 C5 C4 121.6(2) . . ?
N2 C5 C4 115.0(2) . . ?
N2 C6 N3 132.0(2) . . ?
N2 C6 C7 119.5(2) . . ?
N3 C6 C7 108.5(2) . . ?
C12 C7 C8 121.5(2) . . ?
C12 C7 C6 107.3(2) . . ?
C8 C7 C6 131.2(2) . . ?
C7 C8 C9 117.4(3) . . ?
C7 C8 H8 121.3 . . ?
C9 C8 H8 121.3 . . ?
C8 C9 C10 120.9(3) . . ?
C8 C9 H9 119.6 . . ?
C10 C9 H9 119.6 . . ?
C11 C10 C9 121.7(3) . . ?
C11 C10 H10 119.2 . . ?
C9 C10 H10 119.2 . . ?
C10 C11 C12 117.1(3) . . ?
C10 C11 H11 121.5 . . ?
C12 C11 H11 121.5 . . ?
C7 C12 C11 121.4(3) . . ?
C7 C12 C13 107.6(2) . . ?
C11 C12 C13 130.9(2) . . ?
N4 C13 N3 131.9(2) . . ?
N4 C13 C12 119.8(2) . . ?
N3 C13 C12 108.3(2) . . ?
N5 C14 N4 121.7(2) . . ?
N5 C14 C15 121.4(2) . . ?
N4 C14 C15 116.8(2) . . ?
C16 C15 C14 119.5(3) . . ?
C16 C15 H15 120.3 . . ?
C14 C15 H15 120.2 . . ?
C15 C16 C17 119.2(3) . . ?
C15 C16 H16 120.4 . . ?
C17 C16 H16 120.4 . . ?
C18 C17 C16 119.2(3) . . ?
C18 C17 H17 120.4 . . ?
C16 C17 H17 120.4 . . ?
N5 C18 C17 122.2(3) . . ?
N5 C18 C21 117.5(2) . . ?
C17 C18 C21 120.3(3) . . ?
C1 C19 C20 115.9(3) . . ?
C1 C19 H19A 108.3 . . ?
C20 C19 H19A 108.3 . . ?
C1 C19 H19B 108.3 . . ?
C20 C19 H19B 108.3 . . ?
H19A C19 H19B 107.4 . . ?
C19 C20 H20A 109.5 . . ?
C19 C20 H20B 109.5 . . ?
H20A C20 H20B 109.5 . . ?
C19 C20 H20C 109.5 . . ?
H20A C20 H20C 109.5 . . ?
H20B C20 H20C 109.5 . . ?
C22 C21 C18 112.7(3) . . ?
C22 C21 H21A 109.1 . . ?
C18 C21 H21A 109.1 . . ?
C22 C21 H21B 109.1 . . ?
C18 C21 H21B 109.1 . . ?
H21A C21 H21B 107.8 . . ?
C21 C22 H22A 109.5 . . ?
C21 C22 H22B 109.5 . . ?
H22A C22 H22B 109.5 . . ?
C21 C22 H22C 109.5 . . ?
H22A C22 H22C 109.5 . . ?
H22B C22 H22C 109.5 . . ?
C5 N1 C1 118.9(2) . . ?
C5 N1 Ge1 120.66(16) . . ?
C1 N1 Ge1 117.24(17) . . ?
C6 N2 C5 126.3(2) . . ?
C6 N3 C13 108.3(2) . . ?
C6 N3 Ge1 124.74(16) . . ?
C13 N3 Ge1 126.65(17) . . ?
C13 N4 C14 126.4(2) . . ?
C14 N5 C18 118.4(2) . . ?
C14 N5 Ge1 117.45(17) . . ?
C18 N5 Ge1 116.20(17) . . ?

loop_
_geom_bond_atom_site_label_1
_geom_bond_atom_site_label_2
_geom_bond_distance
_geom_bond_site_symmetry_2
_geom_bond_publ_flag
Ge1 N3 1.966(2) . ?
Ge1 N1 2.301(2) . ?
Ge1 Cl1 2.3305(7) . ?
Ge1 N5 2.396(2) . ?
C1 N1 1.362(3) . ?
C1 C2 1.385(4) . ?
C1 C19 1.505(4) . ?
C2 C3 1.386(4) . ?
C2 H2 0.9500 . ?
C3 C4 1.372(4) . ?
C3 H3 0.9500 . ?
C4 C5 1.399(3) . ?
C4 H4 0.9500 . ?
C5 N1 1.351(3) . ?
C5 N2 1.386(3) . ?
C6 N2 1.291(3) . ?
C6 N3 1.396(3) . ?
C6 C7 1.474(3) . ?
C7 C12 1.384(4) . ?
C7 C8 1.385(4) . ?
C8 C9 1.388(4) . ?
C8 H8 0.9500 . ?
C9 C10 1.391(4) . ?
C9 H9 0.9500 . ?
C10 C11 1.387(4) . ?
C10 H10 0.9500 . ?
C11 C12 1.388(4) . ?
C11 H11 0.9500 . ?
C12 C13 1.472(4) . ?
C13 N4 1.288(3) . ?
C13 N3 1.401(3) . ?
C14 N5 1.352(3) . ?
C14 N4 1.377(3) . ?
C14 C15 1.399(3) . ?
C15 C16 1.370(4) . ?
C15 H15 0.9500 . ?
C16 C17 1.382(4) . ?
C16 H16 0.9500 . ?
C17 C18 1.381(4) . ?
C17 H17 0.9500 . ?
C18 N5 1.355(3) . ?
C18 C21 1.509(4) . ?
C19 C20 1.522(4) . ?
C19 H19A 0.9900 . ?
C19 H19B 0.9900 . ?
C20 H20A 0.9800 . ?
C20 H20B 0.9800 . ?
C20 H20C 0.9800 . ?
C21 C22 1.508(5) . ?
C21 H21A 0.9900 . ?
C21 H21B 0.9900 . ?
C22 H22A 0.9800 . ?
C22 H22B 0.9800 . ?
C22 H22C 0.9800 . ?
